data_2219150
loop_
_publ_author_name
'Romanelli, Michael D.'
'Emge, Thomas J.'
'Brennan, John G.'

_publ_section_title
;Tetrakis(1,2-dimethoxyethane-\k^2^<i>O</i>,<i>O</i>')ytterbium(II)
 bis(\m~2~-phenylselenolato-\k^2^<i>Se</i>:<i>Se</i>)bis[bis(phenylselenolato-\k<i>Se</i>)mercurate(II)]
;
_journal_coeditor_code RZ2223
_journal_issue 8
_journal_name_full 'Acta Crystallographica Section E'
_journal_page_first m987
_journal_page_last m988
_journal_paper_doi 10.1107/S1600536808019211
_journal_volume 64
_journal_year 2008
_chemical_formula_iupac '[Yb (C4 H10 O2)4] [Hg2 (C6 H5 Se)6]'
_chemical_formula_moiety 'C16 H40 O8 Yb 2+, C36 H30 Hg2 Se6 2-'
_chemical_formula_sum 'C52 H70 Hg2 O8 Se6 Yb'
_chemical_formula_weight 1871.06
_chemical_name_systematic
;
tetrakis(1,2-dimethoxyethane-\k^2^O,<i>O</i>')ytterbium(II)
bis(\m~2~-phenylselenolato-\k^2^Se:Se)bis[bis(phenylselenolato-
\kSe)mercurate(II)]
;
_space_group_IT_number 15
_symmetry_cell_setting monoclinic
_symmetry_space_group_name_Hall '-C 2yc'
_symmetry_space_group_name_H-M 'C 1 2/c 1'
_atom_sites_solution_hydrogens geom
_atom_sites_solution_primary direct
_atom_sites_solution_secondary difmap
_audit_creation_method SHELXL-97
_cell_angle_alpha 90.00
_cell_angle_beta 114.218(3)
_cell_angle_gamma 90.00
_cell_formula_units_Z 4
_cell_length_a 22.688(3)
_cell_length_b 12.354(2)
_cell_length_c 22.843(3)
_cell_measurement_reflns_used 7567
_cell_measurement_temperature 100(2)
_cell_measurement_theta_max 30.52
_cell_measurement_theta_min 2.44
_cell_volume 5839.1(14)
_computing_cell_refinement 'SAINT-Plus (Bruker, 2003)'
_computing_data_collection 'SMART (Bruker, 2005)'
_computing_data_reduction 'SAINT-Plus (Bruker, 2003)'
_computing_molecular_graphics 'SHELXTL (Sheldrick, 2008)'
_computing_publication_material 'SHELXTL (Sheldrick, 2008)'
_computing_structure_refinement 'SHELXL97 (Sheldrick, 2008)'
_computing_structure_solution 'SHELXS97 (Sheldrick, 2008)'
_diffrn_ambient_temperature 100(2)
_diffrn_measured_fraction_theta_full 0.996
_diffrn_measured_fraction_theta_max 0.996
_diffrn_measurement_device_type 'Bruker SMART APEX CCD'
_diffrn_measurement_method '\f and \w'
_diffrn_radiation_monochromator graphite
_diffrn_radiation_source 'fine-focus sealed tube'
_diffrn_radiation_type MoK\a
_diffrn_radiation_wavelength 0.71073
_diffrn_reflns_av_R_equivalents 0.0524
_diffrn_reflns_av_sigmaI/netI 0.0464
_diffrn_reflns_limit_h_max 28
_diffrn_reflns_limit_h_min -28
_diffrn_reflns_limit_k_max 15
_diffrn_reflns_limit_k_min -15
_diffrn_reflns_limit_l_max 28
_diffrn_reflns_limit_l_min -28
_diffrn_reflns_number 26008
_diffrn_reflns_theta_full 26.37
_diffrn_reflns_theta_max 26.37
_diffrn_reflns_theta_min 1.92
_diffrn_standards_decay_% 0
_diffrn_standards_interval_time 0
_diffrn_standards_number 0
_exptl_absorpt_coefficient_mu 10.622
_exptl_absorpt_correction_T_max 0.81
_exptl_absorpt_correction_T_min 0.18
_exptl_absorpt_correction_type multi-scan
_exptl_absorpt_process_details '(SADABS; Bruker, 2003)'
_exptl_crystal_colour yellow
_exptl_crystal_density_diffrn 2.128
_exptl_crystal_density_method 'not measured'
_exptl_crystal_description plate
_exptl_crystal_F_000 3520
_exptl_crystal_size_max 0.17
_exptl_crystal_size_mid 0.14
_exptl_crystal_size_min 0.02
_refine_diff_density_max 1.496
_refine_diff_density_min -0.733
_refine_ls_extinction_method none
_refine_ls_goodness_of_fit_ref 0.998
_refine_ls_hydrogen_treatment constr
_refine_ls_matrix_type full
_refine_ls_number_constraints 280
_refine_ls_number_parameters 389
_refine_ls_number_reflns 5956
_refine_ls_number_restraints 734
_refine_ls_restrained_S_all 0.983
_refine_ls_R_factor_all 0.0400
_refine_ls_R_factor_gt 0.0282
_refine_ls_shift/su_max 0.001
_refine_ls_shift/su_mean 0.000
_refine_ls_structure_factor_coef Fsqd
_refine_ls_weighting_details 'calc w=1/[\s^2^(Fo^2^)+(0.025P)^2^+0.9P] where P=(Fo^2^+2Fc^2^)/3'
_refine_ls_weighting_scheme calc
_refine_ls_wR_factor_gt 0.0612
_refine_ls_wR_factor_ref 0.0642
_reflns_number_gt 4806
_reflns_number_total 5956
_reflns_threshold_expression I>2\s(I)
_cod_data_source_file rz2223.cif
_cod_data_source_block I
_cod_depositor_comments
;
The following automatic conversions were performed:
'_symmetry_cell_setting' value 'Monoclinic' changed to 'monoclinic'
according to '/home/saulius/struct/CIF-dictionaries/cif_core.dic'
dictionary named 'cif_core.dic' version 2.4.1 from 2010-06-29.

Automatic conversion script
Id: cif_fix_enum 1527 2010-12-29 10:47:43Z saulius 

The following automatic conversions were performed:

'_symmetry_cell_setting' value 'Monoclinic' changed to 'monoclinic'
according to /home/saulius/struct/CIF-dictionaries/cif_core.dic
dictionary named 'cif_core.dic' version 2.4.1 from 2010-06-29.

Automatic conversion script
Id: cif_fix_values 1715 2011-07-08 13:25:40Z adriana 
;
_cod_original_sg_symbol_H-M 'C 2/c'
_cod_database_code 2219150
_cod_database_fobs_code 2219150

loop_
_symmetry_equiv_pos_as_xyz
'x, y, z'
'-x, y, -z+1/2'
'x+1/2, y+1/2, z'
'-x+1/2, y+1/2, -z+1/2'
'-x, -y, -z'
'x, -y, z-1/2'
'-x+1/2, -y+1/2, -z'
'x+1/2, -y+1/2, z-1/2'

loop_
_atom_site_type_symbol
_atom_site_label
_atom_site_fract_x
_atom_site_fract_y
_atom_site_fract_z
_atom_site_U_iso_or_equiv
_atom_site_adp_type
_atom_site_calc_flag
_atom_site_refinement_flags
_atom_site_occupancy
_atom_site_disorder_assembly
_atom_site_disorder_group
Yb Yb1 0.0000 0.07701(2) 0.2500 0.02876(8) Uani d SU 1 . .
O O1 0.0836(2) 0.1319(3) 0.20857(19) 0.0506(10) Uani d U 1 . .
O O2 -0.0312(2) 0.2322(3) 0.1753(2) 0.0707(13) Uani d DU 1 . .
O O3 0.00913(18) -0.0821(3) 0.18739(19) 0.0439(9) Uani d U 1 . .
O O4 -0.10668(19) 0.0251(3) 0.15775(19) 0.0533(10) Uani d U 1 . .
C C1 0.1380(3) 0.0671(6) 0.2132(3) 0.0624(17) Uani d U 1 . .
H H1A 0.1530 0.0255 0.2521 0.094 Uiso calc R 1 . .
H H1B 0.1722 0.1135 0.2136 0.094 Uiso calc R 1 . .
H H1C 0.1253 0.0192 0.1770 0.094 Uiso calc R 1 . .
C C2 0.0571(4) 0.1880(5) 0.1486(3) 0.0626(16) Uani d U 1 . .
H H2A 0.0339 0.1374 0.1144 0.075 Uiso calc R 1 . .
H H2B 0.0918 0.2194 0.1398 0.075 Uiso calc R 1 . .
C C3 0.0133(4) 0.2736(6) 0.1501(4) 0.0793(19) Uani d U 1 . .
H H3A 0.0380 0.3327 0.1768 0.095 Uiso calc R 1 . .
H H3B -0.0107 0.3013 0.1071 0.095 Uiso calc R 1 . .
C C4A -0.0602(8) 0.3280(10) 0.1864(9) 0.061(4) Uani d PDU 0.50 . .
H H4A -0.0897 0.3089 0.2053 0.092 Uiso calc PR 0.50 . .
H H4B -0.0833 0.3646 0.1464 0.092 Uiso calc PR 0.50 . .
H H4C -0.0272 0.3748 0.2151 0.092 Uiso calc PR 0.50 . .
C C4B -0.0863(6) 0.3006(13) 0.1677(10) 0.075(4) Uani d PDU 0.50 . .
H H4D -0.1145 0.2622 0.1823 0.113 Uiso calc PR 0.50 . .
H H4E -0.1094 0.3191 0.1232 0.113 Uiso calc PR 0.50 . .
H H4F -0.0713 0.3654 0.1925 0.113 Uiso calc PR 0.50 . .
C C5 0.0553(3) -0.1652(5) 0.2109(4) 0.070(2) Uani d U 1 . .
H H5A 0.0924 -0.1389 0.2469 0.105 Uiso calc R 1 . .
H H5B 0.0682 -0.1881 0.1777 0.105 Uiso calc R 1 . .
H H5C 0.0369 -0.2254 0.2242 0.105 Uiso calc R 1 . .
C C6 -0.0454(3) -0.1146(5) 0.1329(3) 0.0596(16) Uani d U 1 . .
H H6A -0.0664 -0.1746 0.1440 0.072 Uiso calc R 1 . .
H H6B -0.0319 -0.1392 0.0999 0.072 Uiso calc R 1 . .
C C7 -0.0926(3) -0.0226(5) 0.1071(3) 0.0565(15) Uani d U 1 . .
H H7A -0.0745 0.0320 0.0887 0.068 Uiso calc R 1 . .
H H7B -0.1322 -0.0491 0.0734 0.068 Uiso calc R 1 . .
C C8 -0.1610(4) 0.0929(7) 0.1291(4) 0.091(3) Uani d U 1 . .
H H8A -0.1694 0.1295 0.1620 0.137 Uiso calc R 1 . .
H H8B -0.1979 0.0500 0.1035 0.137 Uiso calc R 1 . .
H H8C -0.1527 0.1453 0.1024 0.137 Uiso calc R 1 . .
Hg Hg1 0.072118(8) 0.426875(14) 0.561656(9) 0.02549(6) Uani d DU 1 . .
Se Se1 0.10648(3) 0.44945(5) 0.68300(2) 0.03980(14) Uani d U 1 A .
Se Se2 -0.04871(2) 0.35961(3) 0.49222(2) 0.02268(10) Uani d U 1 . .
C C9 0.1760(2) 0.5511(4) 0.7052(2) 0.0340(11) Uani d U 1 . .
C C10 0.2013(2) 0.5948(4) 0.7657(3) 0.0398(12) Uani d U 1 A .
H H10 0.1856 0.5718 0.7954 0.048 Uiso calc R 1 . .
C C11 0.2492(3) 0.6718(5) 0.7837(3) 0.0434(13) Uani d U 1 . .
H H11 0.2654 0.7002 0.8250 0.052 Uiso calc R 1 A .
C C12 0.2731(2) 0.7066(5) 0.7412(3) 0.0505(14) Uani d U 1 A .
H H12 0.3046 0.7603 0.7528 0.061 Uiso calc R 1 . .
C C13 0.2501(3) 0.6611(6) 0.6810(3) 0.0590(17) Uani d U 1 . .
H H13 0.2671 0.6827 0.6521 0.071 Uiso calc R 1 A .
C C14 0.2019(3) 0.5837(5) 0.6629(3) 0.0496(15) Uani d U 1 A .
H H14 0.1868 0.5536 0.6220 0.060 Uiso calc R 1 . .
C C15 -0.0921(2) 0.3620(3) 0.5486(2) 0.0213(9) Uani d U 1 . .
C C16 -0.1494(2) 0.3053(4) 0.5311(2) 0.0330(11) Uani d U 1 A .
H H16 -0.1666 0.2694 0.4919 0.040 Uiso calc R 1 . .
C C17 -0.1812(2) 0.3015(5) 0.5714(3) 0.0439(13) Uani d U 1 . .
H H17 -0.2204 0.2652 0.5583 0.053 Uiso calc R 1 A .
C C18 -0.1556(2) 0.3506(4) 0.6302(2) 0.0342(11) Uani d U 1 A .
H H18 -0.1765 0.3456 0.6576 0.041 Uiso calc R 1 . .
C C19 -0.0986(2) 0.4075(4) 0.6484(2) 0.0291(10) Uani d U 1 . .
H H19 -0.0811 0.4417 0.6881 0.035 Uiso calc R 1 A .
C C20 -0.0677(2) 0.4141(4) 0.6079(2) 0.0281(10) Uani d U 1 A .
H H20 -0.0298 0.4540 0.6203 0.034 Uiso calc R 1 . .
Se Se3A 0.14624(15) 0.36619(19) 0.50396(14) 0.0311(4) Uani d PDU 0.50 A 1
C C21A 0.1583(3) 0.2179(5) 0.5311(4) 0.0246(18) Uani d PDU 0.50 A 1
C C22A 0.1111(4) 0.1562(5) 0.5387(4) 0.027(2) Uani d PDU 0.50 A 1
H H22A 0.0721 0.1891 0.5325 0.032 Uiso calc PR 0.50 A 1
C C23A 0.1193(4) 0.0471(5) 0.5553(4) 0.0345(19) Uani d PDU 0.50 A 1
H H23A 0.0866 0.0076 0.5601 0.041 Uiso calc PR 0.50 A 1
C C24A 0.1772(4) -0.0007(6) 0.5643(4) 0.036(2) Uani d PDU 0.50 A 1
H H24A 0.1836 -0.0736 0.5753 0.044 Uiso calc PR 0.50 A 1
C C25A 0.2267(4) 0.0574(6) 0.5572(4) 0.036(2) Uani d PDU 0.50 A 1
H H25A 0.2656 0.0242 0.5634 0.043 Uiso calc PR 0.50 A 1
C C26A 0.2163(3) 0.1663(6) 0.5406(4) 0.0273(18) Uani d PDU 0.50 A 1
H H26A 0.2489 0.2059 0.5358 0.033 Uiso calc PR 0.50 A 1
Se Se3B 0.14874(15) 0.3380(2) 0.52023(15) 0.0452(6) Uani d PDU 0.50 A 2
C C21B 0.1398(4) 0.1869(5) 0.5340(4) 0.034(2) Uani d PDU 0.50 A 2
C C22B 0.0823(4) 0.1404(6) 0.5287(4) 0.039(2) Uani d PDU 0.50 A 2
H H22B 0.0465 0.1849 0.5196 0.047 Uiso calc PR 0.50 A 2
C C23B 0.0758(4) 0.0299(6) 0.5365(4) 0.048(2) Uani d PDU 0.50 A 2
H H23B 0.0366 0.0005 0.5327 0.057 Uiso calc PR 0.50 A 2
C C24B 0.1294(5) -0.0345(6) 0.5500(4) 0.055(2) Uani d PDU 0.50 A 2
H H24B 0.1259 -0.1085 0.5553 0.066 Uiso calc PR 0.50 A 2
C C25B 0.1886(5) 0.0073(7) 0.5559(5) 0.050(2) Uani d PDU 0.50 A 2
H H25B 0.2242 -0.0375 0.5650 0.059 Uiso calc PR 0.50 A 2
C C26B 0.1928(4) 0.1183(7) 0.5477(4) 0.046(2) Uani d PDU 0.50 A 2
H H26B 0.2319 0.1475 0.5515 0.055 Uiso calc PR 0.50 A 2

loop_
_atom_site_aniso_label
_atom_site_aniso_U_11
_atom_site_aniso_U_22
_atom_site_aniso_U_33
_atom_site_aniso_U_12
_atom_site_aniso_U_13
_atom_site_aniso_U_23
Yb1 0.05749(19) 0.01481(14) 0.01899(16) 0.000 0.02075(14) 0.000
O1 0.083(3) 0.044(2) 0.039(2) -0.0086(18) 0.040(2) 0.0020(18)
O2 0.130(3) 0.037(2) 0.076(3) 0.029(2) 0.073(3) 0.028(2)
O3 0.053(2) 0.0304(18) 0.042(2) 0.0060(15) 0.0138(18) -0.0135(16)
O4 0.059(2) 0.064(2) 0.032(2) 0.0202(19) 0.0129(19) 0.0095(19)
C1 0.069(4) 0.083(5) 0.043(4) -0.006(3) 0.030(3) -0.005(3)
C2 0.107(4) 0.056(4) 0.049(3) 0.000(3) 0.057(3) 0.009(3)
C3 0.132(5) 0.057(4) 0.074(4) 0.013(3) 0.068(4) 0.030(3)
C4A 0.110(9) 0.033(6) 0.050(8) 0.025(6) 0.041(7) 0.011(5)
C4B 0.108(8) 0.042(7) 0.072(10) 0.033(6) 0.033(7) 0.002(6)
C5 0.066(4) 0.051(4) 0.079(5) 0.012(3) 0.016(3) -0.019(3)
C6 0.070(4) 0.050(3) 0.047(4) 0.000(3) 0.011(3) -0.014(3)
C7 0.073(4) 0.056(3) 0.034(3) 0.004(3) 0.016(3) -0.007(3)
C8 0.082(4) 0.125(6) 0.057(5) 0.058(4) 0.020(4) 0.025(4)
Hg1 0.02478(9) 0.02907(10) 0.02306(11) 0.00644(7) 0.01028(8) 0.00076(8)
Se1 0.0472(3) 0.0482(3) 0.0198(3) -0.0124(2) 0.0094(2) 0.0091(2)
Se2 0.0279(2) 0.0224(2) 0.0226(3) -0.00359(17) 0.0153(2) -0.00224(19)
C9 0.026(2) 0.047(3) 0.023(2) 0.0002(19) 0.0041(19) 0.006(2)
C10 0.040(3) 0.051(3) 0.027(3) -0.004(2) 0.013(2) 0.004(2)
C11 0.043(3) 0.056(3) 0.026(3) -0.006(2) 0.009(2) -0.007(2)
C12 0.031(3) 0.071(4) 0.040(3) -0.017(3) 0.005(2) 0.000(3)
C13 0.045(3) 0.099(5) 0.030(3) -0.031(3) 0.014(3) -0.001(3)
C14 0.037(3) 0.084(4) 0.026(3) -0.020(3) 0.010(2) -0.002(3)
C15 0.025(2) 0.019(2) 0.025(2) 0.0055(16) 0.0151(19) 0.0036(18)
C16 0.025(2) 0.051(3) 0.026(3) -0.002(2) 0.013(2) -0.006(2)
C17 0.023(2) 0.076(4) 0.033(3) -0.013(2) 0.013(2) -0.010(3)
C18 0.029(2) 0.051(3) 0.029(3) 0.002(2) 0.018(2) -0.002(2)
C19 0.041(2) 0.025(2) 0.024(3) -0.0010(19) 0.016(2) -0.0046(19)
C20 0.034(2) 0.025(2) 0.030(3) -0.0068(18) 0.017(2) -0.0047(19)
Se3A 0.0342(7) 0.0292(10) 0.0414(11) 0.0113(7) 0.0273(7) 0.0129(7)
C21A 0.028(4) 0.029(3) 0.020(4) 0.003(3) 0.013(3) -0.001(3)
C22A 0.028(4) 0.028(4) 0.024(4) 0.006(3) 0.011(4) 0.004(4)
C23A 0.050(4) 0.029(4) 0.029(4) 0.009(3) 0.022(4) 0.003(3)
C24A 0.054(4) 0.032(4) 0.026(4) 0.016(3) 0.019(4) 0.006(4)
C25A 0.040(4) 0.035(4) 0.029(4) 0.018(3) 0.011(4) 0.000(4)
C26A 0.027(4) 0.034(4) 0.020(4) 0.008(3) 0.010(3) 0.002(4)
Se3B 0.0400(9) 0.0440(14) 0.069(2) 0.0054(9) 0.0405(13) -0.0030(10)
C21B 0.041(5) 0.038(4) 0.020(4) 0.015(3) 0.010(4) -0.003(4)
C22B 0.055(5) 0.039(4) 0.026(5) 0.008(4) 0.019(5) 0.007(4)
C23B 0.068(5) 0.044(4) 0.036(5) 0.011(4) 0.026(5) 0.006(4)
C24B 0.082(5) 0.050(5) 0.036(5) 0.022(4) 0.027(5) 0.007(4)
C25B 0.066(4) 0.048(4) 0.031(5) 0.032(4) 0.017(4) -0.003(4)
C26B 0.052(4) 0.051(4) 0.029(4) 0.017(3) 0.009(4) -0.009(4)

loop_
_atom_type_symbol
_atom_type_description
_atom_type_scat_dispersion_real
_atom_type_scat_dispersion_imag
_atom_type_scat_source
C C 0.0033 0.0016 'International Tables Vol C Tables 4.2.6.8 and 6.1.1.4'
H H 0.0000 0.0000 'International Tables Vol C Tables 4.2.6.8 and 6.1.1.4'
O O 0.0106 0.0060 'International Tables Vol C Tables 4.2.6.8 and 6.1.1.4'
Se Se -0.0929 2.2259 'International Tables Vol C Tables 4.2.6.8 and 6.1.1.4'
Yb Yb -0.3850 5.5486 'International Tables Vol C Tables 4.2.6.8 and 6.1.1.4'
Hg Hg -2.3894 9.2266 'International Tables Vol C Tables 4.2.6.8 and 6.1.1.4'

loop_
_geom_angle_atom_site_label_1
_geom_angle_atom_site_label_2
_geom_angle_atom_site_label_3
_geom_angle_site_symmetry_1
_geom_angle_site_symmetry_3
_geom_angle
O2 Yb1 O2 . 2 78.1(2)
O2 Yb1 O3 . . 106.50(14)
O2 Yb1 O3 2 . 160.44(15)
O2 Yb1 O3 . 2 160.44(15)
O2 Yb1 O3 2 2 106.50(14)
O3 Yb1 O3 . 2 75.68(18)
O2 Yb1 O1 . . 65.21(14)
O2 Yb1 O1 2 . 90.22(13)
O3 Yb1 O1 . . 75.25(13)
O3 Yb1 O1 2 . 132.63(13)
O2 Yb1 O1 . 2 90.22(13)
O2 Yb1 O1 2 2 65.21(14)
O3 Yb1 O1 . 2 132.63(13)
O3 Yb1 O1 2 2 75.25(13)
O1 Yb1 O1 . 2 148.96(18)
O2 Yb1 O4 . 2 132.16(15)
O2 Yb1 O4 2 2 73.67(16)
O3 Yb1 O4 . 2 90.09(13)
O3 Yb1 O4 2 2 66.53(12)
O1 Yb1 O4 . 2 76.96(13)
O1 Yb1 O4 2 2 111.10(13)
O2 Yb1 O4 . . 73.66(16)
O2 Yb1 O4 2 . 132.16(15)
O3 Yb1 O4 . . 66.53(12)
O3 Yb1 O4 2 . 90.09(13)
O1 Yb1 O4 . . 111.10(13)
O1 Yb1 O4 2 . 76.96(13)
O4 Yb1 O4 2 . 150.91(18)
C2 O1 C1 . . 110.5(4)
C2 O1 Yb1 . . 113.8(4)
C1 O1 Yb1 . . 125.1(3)
C4A O2 C3 . . 103.0(8)
C3 O2 C4B . . 116.8(10)
C4A O2 Yb1 . . 122.9(8)
C3 O2 Yb1 . . 120.1(4)
C4B O2 Yb1 . . 121.4(10)
C5 O3 C6 . . 112.1(4)
C5 O3 Yb1 . . 125.5(4)
C6 O3 Yb1 . . 118.9(3)
C8 O4 C7 . . 108.0(5)
C8 O4 Yb1 . . 125.9(5)
C7 O4 Yb1 . . 108.5(3)
O1 C1 H1A . . 109.5
O1 C1 H1B . . 109.5
H1A C1 H1B . . 109.5
O1 C1 H1C . . 109.5
H1A C1 H1C . . 109.5
H1B C1 H1C . . 109.5
O1 C2 C3 . . 110.5(5)
O1 C2 H2A . . 109.6
C3 C2 H2A . . 109.6
O1 C2 H2B . . 109.6
C3 C2 H2B . . 109.6
H2A C2 H2B . . 108.1
O2 C3 C2 . . 110.3(5)
O2 C3 H3A . . 109.6
C2 C3 H3A . . 109.6
O2 C3 H3B . . 109.6
C2 C3 H3B . . 109.6
H3A C3 H3B . . 108.1
O2 C4A H4A . . 109.5
O2 C4A H4B . . 109.5
H4A C4A H4B . . 109.5
O2 C4A H4C . . 109.5
H4A C4A H4C . . 109.5
H4B C4A H4C . . 109.5
O2 C4B H4D . . 109.5
O2 C4B H4E . . 109.5
H4D C4B H4E . . 109.5
O2 C4B H4F . . 109.5
H4D C4B H4F . . 109.5
H4E C4B H4F . . 109.5
O3 C5 H5A . . 109.5
O3 C5 H5B . . 109.5
H5A C5 H5B . . 109.5
O3 C5 H5C . . 109.5
H5A C5 H5C . . 109.5
H5B C5 H5C . . 109.5
O3 C6 C7 . . 110.9(5)
O3 C6 H6A . . 109.5
C7 C6 H6A . . 109.5
O3 C6 H6B . . 109.5
C7 C6 H6B . . 109.5
H6A C6 H6B . . 108.0
O4 C7 C6 . . 110.5(5)
O4 C7 H7A . . 109.6
C6 C7 H7A . . 109.6
O4 C7 H7B . . 109.6
C6 C7 H7B . . 109.6
H7A C7 H7B . . 108.1
O4 C8 H8A . . 109.5
O4 C8 H8B . . 109.5
H8A C8 H8B . . 109.5
O4 C8 H8C . . 109.5
H8A C8 H8C . . 109.5
H8B C8 H8C . . 109.5
Se3B Hg1 Se1 . . 119.81(7)
Se3B Hg1 Se3A . . 10.79(6)
Se1 Hg1 Se3A . . 126.67(7)
Se3B Hg1 Se2 . . 109.62(8)
Se1 Hg1 Se2 . . 117.211(17)
Se3A Hg1 Se2 . . 108.91(8)
Se3B Hg1 Se2 . 5_566 105.78(5)
Se1 Hg1 Se2 . 5_566 106.512(17)
Se3A Hg1 Se2 . 5_566 95.21(4)
Se2 Hg1 Se2 . 5_566 93.839(14)
C9 Se1 Hg1 . . 102.10(15)
C15 Se2 Hg1 . . 106.31(13)
C15 Se2 Hg1 . 5_566 102.62(12)
Hg1 Se2 Hg1 . 5_566 86.163(14)
C10 C9 C14 . . 117.9(5)
C10 C9 Se1 . . 119.0(4)
C14 C9 Se1 . . 123.1(4)
C9 C10 C11 . . 121.7(5)
C9 C10 H10 . . 119.1
C11 C10 H10 . . 119.1
C12 C11 C10 . . 120.3(5)
C12 C11 H11 . . 119.9
C10 C11 H11 . . 119.9
C11 C12 C13 . . 119.0(5)
C11 C12 H12 . . 120.5
C13 C12 H12 . . 120.5
C12 C13 C14 . . 120.8(5)
C12 C13 H13 . . 119.6
C14 C13 H13 . . 119.6
C9 C14 C13 . . 120.3(6)
C9 C14 H14 . . 119.9
C13 C14 H14 . . 119.9
C16 C15 C20 . . 117.8(4)
C16 C15 Se2 . . 118.6(3)
C20 C15 Se2 . . 123.5(3)
C15 C16 C17 . . 120.6(5)
C15 C16 H16 . . 119.7
C17 C16 H16 . . 119.7
C18 C17 C16 . . 120.8(5)
C18 C17 H17 . . 119.6
C16 C17 H17 . . 119.6
C17 C18 C19 . . 119.3(4)
C17 C18 H18 . . 120.3
C19 C18 H18 . . 120.3
C20 C19 C18 . . 120.2(5)
C20 C19 H19 . . 119.9
C18 C19 H19 . . 119.9
C19 C20 C15 . . 121.3(4)
C19 C20 H20 . . 119.4
C15 C20 H20 . . 119.4
C21A Se3A Hg1 . . 98.4(2)
C22A C21A C26A . . 117.2(6)
C22A C21A Se3A . . 123.5(5)
C26A C21A Se3A . . 119.2(5)
C21A C22A C23A . . 122.9(6)
C21A C22A H22A . . 118.5
C23A C22A H22A . . 118.5
C24A C23A C22A . . 118.0(7)
C24A C23A H23A . . 121.0
C22A C23A H23A . . 121.0
C23A C24A C25A . . 121.7(7)
C23A C24A H24A . . 119.1
C25A C24A H24A . . 119.1
C26A C25A C24A . . 118.3(7)
C26A C25A H25A . . 120.9
C24A C25A H25A . . 120.9
C25A C26A C21A . . 121.9(6)
C25A C26A H26A . . 119.1
C21A C26A H26A . . 119.1
C21B Se3B Hg1 . . 103.0(3)
C22B C21B C26B . . 117.4(6)
C22B C21B Se3B . . 123.2(5)
C26B C21B Se3B . . 119.3(6)
C21B C22B C23B . . 122.7(7)
C21B C22B H22B . . 118.6
C23B C22B H22B . . 118.6
C24B C23B C22B . . 117.7(7)
C24B C23B H23B . . 121.2
C22B C23B H23B . . 121.2
C23B C24B C25B . . 122.3(7)
C23B C24B H24B . . 118.8
C25B C24B H24B . . 118.8
C26B C25B C24B . . 118.0(7)
C26B C25B H25B . . 121.0
C24B C25B H25B . . 121.0
C25B C26B C21B . . 121.9(7)
C25B C26B H26B . . 119.1
C21B C26B H26B . . 119.1

loop_
_geom_bond_atom_site_label_1
_geom_bond_atom_site_label_2
_geom_bond_site_symmetry_2
_geom_bond_distance
_geom_bond_publ_flag
Yb1 O2 . 2.469(4) y
Yb1 O2 2 2.469(4) y
Yb1 O3 . 2.489(3) y
Yb1 O3 2 2.489(3) y
Yb1 O1 . 2.534(4) y
Yb1 O1 2 2.534(4) y
Yb1 O4 2 2.554(4) y
Yb1 O4 . 2.555(4) y
O1 C2 . 1.430(7) ?
O1 C1 . 1.439(7) ?
O2 C4A . 1.427(8) ?
O2 C3 . 1.445(7) ?
O2 C4B . 1.459(9) ?
O3 C5 . 1.407(7) ?
O3 C6 . 1.407(7) ?
O4 C8 . 1.410(7) ?
O4 C7 . 1.447(7) ?
C1 H1A . 0.9600 ?
C1 H1B . 0.9600 ?
C1 H1C . 0.9600 ?
C2 C3 . 1.462(9) ?
C2 H2A . 0.9700 ?
C2 H2B . 0.9700 ?
C3 H3A . 0.9700 ?
C3 H3B . 0.9700 ?
C4A H4A . 0.9600 ?
C4A H4B . 0.9600 ?
C4A H4C . 0.9600 ?
C4B H4D . 0.9600 ?
C4B H4E . 0.9600 ?
C4B H4F . 0.9600 ?
C5 H5A . 0.9600 ?
C5 H5B . 0.9600 ?
C5 H5C . 0.9600 ?
C6 C7 . 1.506(8) ?
C6 H6A . 0.9700 ?
C6 H6B . 0.9700 ?
C7 H7A . 0.9700 ?
C7 H7B . 0.9700 ?
C8 H8A . 0.9600 ?
C8 H8B . 0.9600 ?
C8 H8C . 0.9600 ?
Hg1 Se3B . 2.544(3) y
Hg1 Se1 . 2.5683(7) y
Hg1 Se3A . 2.635(3) y
Hg1 Se2 . 2.6747(6) y
Hg1 Se2 5_566 2.8667(6) y
Se1 C9 . 1.914(5) ?
Se2 C15 . 1.917(4) ?
C9 C10 . 1.372(7) ?
C9 C14 . 1.381(7) ?
C10 C11 . 1.374(7) ?
C10 H10 . 0.9300 ?
C11 C12 . 1.360(8) ?
C11 H11 . 0.9300 ?
C12 C13 . 1.375(8) ?
C12 H12 . 0.9300 ?
C13 C14 . 1.382(8) ?
C13 H13 . 0.9300 ?
C14 H14 . 0.9300 ?
C15 C16 . 1.383(6) ?
C15 C20 . 1.392(6) ?
C16 C17 . 1.383(7) ?
C16 H16 . 0.9300 ?
C17 C18 . 1.368(7) ?
C17 H17 . 0.9300 ?
C18 C19 . 1.378(6) ?
C18 H18 . 0.9300 ?
C19 C20 . 1.372(6) ?
C19 H19 . 0.9300 ?
C20 H20 . 0.9300 ?
Se3A C21A . 1.917(5) ?
C21A C22A . 1.384(6) ?
C21A C26A . 1.396(6) ?
C22A C23A . 1.392(6) ?
C22A H22A . 0.9300 ?
C23A C24A . 1.377(6) ?
C23A H23A . 0.9300 ?
C24A C25A . 1.396(7) ?
C24A H24A . 0.9300 ?
C25A C26A . 1.392(6) ?
C25A H25A . 0.9300 ?
C26A H26A . 0.9300 ?
Se3B C21B . 1.917(6) ?
C21B C22B . 1.386(6) ?
C21B C26B . 1.396(6) ?
C22B C23B . 1.393(6) ?
C22B H22B . 0.9300 ?
C23B C24B . 1.379(6) ?
C23B H23B . 0.9300 ?
C24B C25B . 1.393(7) ?
C24B H24B . 0.9300 ?
C25B C26B . 1.392(7) ?
C25B H25B . 0.9300 ?
C26B H26B . 0.9300 ?

loop_
_geom_torsion_atom_site_label_1
_geom_torsion_atom_site_label_2
_geom_torsion_atom_site_label_3
_geom_torsion_atom_site_label_4
_geom_torsion_site_symmetry_1
_geom_torsion_site_symmetry_4
_geom_torsion
O2 Yb1 O1 C2 . . -24.1(4)
O2 Yb1 O1 C2 2 . -100.9(4)
O3 Yb1 O1 C2 . . 92.3(4)
O3 Yb1 O1 C2 2 . 146.2(4)
O1 Yb1 O1 C2 2 . -64.7(4)
O4 Yb1 O1 C2 2 . -174.1(4)
O4 Yb1 O1 C2 . . 35.2(4)
O2 Yb1 O1 C1 . . -165.2(5)
O2 Yb1 O1 C1 2 . 118.0(5)
O3 Yb1 O1 C1 . . -48.7(4)
O3 Yb1 O1 C1 2 . 5.1(5)
O1 Yb1 O1 C1 2 . 154.2(5)
O4 Yb1 O1 C1 2 . 44.9(4)
O4 Yb1 O1 C1 . . -105.9(4)
O2 Yb1 O2 C4A 2 . -39.6(8)
O3 Yb1 O2 C4A . . 160.0(9)
O3 Yb1 O2 C4A 2 . 66.4(10)
O1 Yb1 O2 C4A . . -135.4(9)
O1 Yb1 O2 C4A 2 . 25.0(9)
O4 Yb1 O2 C4A 2 . -94.3(9)
O4 Yb1 O2 C4A . . 101.3(9)
O2 Yb1 O2 C3 2 . 93.7(5)
O3 Yb1 O2 C3 . . -66.7(5)
O3 Yb1 O2 C3 2 . -160.3(5)
O1 Yb1 O2 C3 . . -2.2(5)
O1 Yb1 O2 C3 2 . 158.2(5)
O4 Yb1 O2 C3 2 . 39.0(5)
O4 Yb1 O2 C3 . . -125.4(5)
O2 Yb1 O2 C4B 2 . -71.0(9)
O3 Yb1 O2 C4B . . 128.6(9)
O3 Yb1 O2 C4B 2 . 35.0(10)
O1 Yb1 O2 C4B . . -166.9(9)
O1 Yb1 O2 C4B 2 . -6.5(9)
O4 Yb1 O2 C4B 2 . -125.7(9)
O4 Yb1 O2 C4B . . 69.9(9)
O2 Yb1 O3 C5 . . 143.0(5)
O2 Yb1 O3 C5 2 . 41.9(7)
O3 Yb1 O3 C5 2 . -57.2(4)
O1 Yb1 O3 C5 . . 85.0(5)
O1 Yb1 O3 C5 2 . -110.9(5)
O4 Yb1 O3 C5 2 . 8.5(5)
O4 Yb1 O3 C5 . . -153.6(5)
O2 Yb1 O3 C6 . . -59.5(4)
O2 Yb1 O3 C6 2 . -160.6(5)
O3 Yb1 O3 C6 2 . 100.4(4)
O1 Yb1 O3 C6 . . -117.4(4)
O1 Yb1 O3 C6 2 . 46.7(5)
O4 Yb1 O3 C6 2 . 166.1(4)
O4 Yb1 O3 C6 . . 3.9(4)
O2 Yb1 O4 C8 . . -43.4(5)
O2 Yb1 O4 C8 2 . 13.0(6)
O3 Yb1 O4 C8 . . -160.1(5)
O3 Yb1 O4 C8 2 . 125.6(5)
O1 Yb1 O4 C8 . . -97.8(5)
O1 Yb1 O4 C8 2 . 50.8(5)
O4 Yb1 O4 C8 2 . 160.9(5)
O2 Yb1 O4 C7 . . 86.7(4)
O2 Yb1 O4 C7 2 . 143.0(3)
O3 Yb1 O4 C7 . . -30.1(3)
O3 Yb1 O4 C7 2 . -104.4(4)
O1 Yb1 O4 C7 . . 32.2(4)
O1 Yb1 O4 C7 2 . -179.2(4)
O4 Yb1 O4 C7 2 . -69.1(3)
C1 O1 C2 C3 . . -165.6(6)
Yb1 O1 C2 C3 . . 47.6(7)
C4A O2 C3 C2 . . 168.1(9)
C4B O2 C3 C2 . . -167.7(10)
Yb1 O2 C3 C2 . . 26.9(8)
O1 C2 C3 O2 . . -48.0(8)
C5 O3 C6 C7 . . -177.5(5)
Yb1 O3 C6 C7 . . 22.1(7)
C8 O4 C7 C6 . . -166.9(6)
Yb1 O4 C7 C6 . . 53.8(6)
O3 C6 C7 O4 . . -51.4(7)
Se3B Hg1 Se1 C9 . . 66.62(17)
Se3A Hg1 Se1 C9 . . 56.65(17)
Se2 Hg1 Se1 C9 . . -156.51(15)
Se2 Hg1 Se1 C9 5_566 . -53.16(15)
Se3B Hg1 Se2 C15 . . 149.70(14)
Se1 Hg1 Se2 C15 . . 8.74(13)
Se3A Hg1 Se2 C15 . . 161.11(13)
Se2 Hg1 Se2 C15 5_566 . -102.04(13)
Se3B Hg1 Se2 Hg1 . 5_566 -108.26(5)
Se1 Hg1 Se2 Hg1 . 5_566 110.779(18)
Se3A Hg1 Se2 Hg1 . 5_566 -96.85(4)
Se2 Hg1 Se2 Hg1 5_566 5_566 0.0
Hg1 Se1 C9 C10 . . 171.1(4)
Hg1 Se1 C9 C14 . . -8.3(5)
C14 C9 C10 C11 . . 2.4(8)
Se1 C9 C10 C11 . . -177.0(4)
C9 C10 C11 C12 . . -0.2(9)
C10 C11 C12 C13 . . -2.1(9)
C11 C12 C13 C14 . . 2.1(10)
C10 C9 C14 C13 . . -2.4(9)
Se1 C9 C14 C13 . . 177.1(5)
C12 C13 C14 C9 . . 0.1(10)
Hg1 Se2 C15 C16 . . -163.3(3)
Hg1 Se2 C15 C16 5_566 . 107.0(3)
Hg1 Se2 C15 C20 . . 13.8(4)
Hg1 Se2 C15 C20 5_566 . -75.9(4)
C20 C15 C16 C17 . . 0.4(7)
Se2 C15 C16 C17 . . 177.7(4)
C15 C16 C17 C18 . . -2.2(8)
C16 C17 C18 C19 . . 2.2(8)
C17 C18 C19 C20 . . -0.5(8)
C18 C19 C20 C15 . . -1.3(7)
C16 C15 C20 C19 . . 1.3(7)
Se2 C15 C20 C19 . . -175.8(4)
Se3B Hg1 Se3A C21A . . 16.5(7)
Se1 Hg1 Se3A C21A . . 70.0(3)
Se2 Hg1 Se3A C21A . . -79.1(3)
Se2 Hg1 Se3A C21A 5_566 . -175.0(3)
Hg1 Se3A C21A C22A . . 35.3(5)
Hg1 Se3A C21A C26A . . -148.2(4)
C26A C21A C22A C23A . . 0.00(3)
Se3A C21A C22A C23A . . 176.6(6)
C21A C22A C23A C24A . . 0.00(3)
C22A C23A C24A C25A . . 0.00(7)
C23A C24A C25A C26A . . -0.01(9)
C24A C25A C26A C21A . . 0.01(9)
C22A C21A C26A C25A . . -0.01(7)
Se3A C21A C26A C25A . . -176.8(6)
Se1 Hg1 Se3B C21B . . 77.9(3)
Se3A Hg1 Se3B C21B . . -150.0(10)
Se2 Hg1 Se3B C21B . . -61.9(3)
Se2 Hg1 Se3B C21B 5_566 . -162.0(3)
Hg1 Se3B C21B C22B . . 34.0(5)
Hg1 Se3B C21B C26B . . -148.4(4)
C26B C21B C22B C23B . . 0.00(3)
Se3B C21B C22B C23B . . 177.6(7)
C21B C22B C23B C24B . . 0.00(3)
C22B C23B C24B C25B . . 0.00(7)
C23B C24B C25B C26B . . 0.00(9)
C24B C25B C26B C21B . . 0.01(9)
C22B C21B C26B C25B . . -0.01(7)
Se3B C21B C26B C25B . . -177.7(6)
